data_2205774
loop_
_publ_author_name
'Annie Michaud'
'Fr\'ed\'eric-Georges Fontaine'
'Davit Zargarian'

_publ_section_title
;
 <i>trans</i>-Dibromotetra(3-<i>tert</i>-butylpyrazole-\k<i>N</i>)nickel(II)
;
_journal_issue 5
_journal_name_full 'Acta Crystallographica Section E'
_journal_page_first m846
_journal_page_last m848
_journal_paper_doi 10.1107/S1600536805010597
_journal_volume 61
_journal_year 2005
_chemical_formula_iupac '[Ni Br2 (C7 H12 N2)4]'
_chemical_formula_moiety 'C28 H48 Br2 N8 Ni'
_chemical_formula_sum 'C28 H48 Br2 N8 Ni'
_chemical_formula_weight 715.27
_chemical_name_systematic
;
trans-Dibromotetra(3-tert-butylpyrazole-\kN)nickel(II)
;
_space_group_IT_number 14
_symmetry_cell_setting monoclinic
_symmetry_space_group_name_Hall '-P 2ybc'
_symmetry_space_group_name_H-M 'P 1 21/c 1'
_atom_sites_solution_hydrogens geom
_atom_sites_solution_primary direct
_atom_sites_solution_secondary difmap
_audit_creation_method SHELXL97
_cell_angle_alpha 90.00
_cell_angle_beta 97.445(17)
_cell_angle_gamma 90.00
_cell_formula_units_Z 4
_cell_length_a 17.822(4)
_cell_length_b 9.536(2)
_cell_length_c 21.256(5)
_cell_measurement_reflns_used 999
_cell_measurement_temperature 223(2)
_cell_measurement_theta_max 72.14
_cell_measurement_theta_min 6.83
_cell_volume 3582.0(14)
_computing_cell_refinement 'SAINT (Bruker, 1999)'
_computing_data_collection 'SMART (Bruker, 1999)'
_computing_data_reduction SAINT
_computing_molecular_graphics 'ORTEPIII (Burnett & Johnson, 1996)'
_computing_publication_material 'UdMX (Marris, 2003)'
_computing_structure_refinement 'SHELXL97 (Sheldrick, 1997)'
_computing_structure_solution 'SHELXS97 (Sheldrick, 1997)'
_diffrn_ambient_temperature 223(2)
_diffrn_detector_area_resol_mean 5.5
_diffrn_measured_fraction_theta_full 0.984
_diffrn_measured_fraction_theta_max 0.984
_diffrn_measurement_device_type 'Bruker SMART 2K/Platform'
_diffrn_measurement_method \w
_diffrn_radiation_monochromator graphite
_diffrn_radiation_source 'Sealed Tube'
_diffrn_radiation_type CuK\a
_diffrn_radiation_wavelength 1.54178
_diffrn_reflns_av_R_equivalents 0.058
_diffrn_reflns_av_sigmaI/netI 0.0276
_diffrn_reflns_limit_h_max 21
_diffrn_reflns_limit_h_min -22
_diffrn_reflns_limit_k_max 11
_diffrn_reflns_limit_k_min -11
_diffrn_reflns_limit_l_max 23
_diffrn_reflns_limit_l_min -25
_diffrn_reflns_number 42742
_diffrn_reflns_theta_full 72.77
_diffrn_reflns_theta_max 72.77
_diffrn_reflns_theta_min 2.50
_diffrn_standards_decay_% 0
_diffrn_standards_interval_time 60
_diffrn_standards_number 322
_exptl_absorpt_coefficient_mu 3.606
_exptl_absorpt_correction_T_max 0.3363
_exptl_absorpt_correction_T_min 0.1083
_exptl_absorpt_correction_type multi-scan
_exptl_absorpt_process_details '(SADABS; Sheldrick, 1996)'
_exptl_crystal_colour purple
_exptl_crystal_density_diffrn 1.326
_exptl_crystal_density_meas ?
_exptl_crystal_density_method 'not measured'
_exptl_crystal_description block
_exptl_crystal_F_000 1480
_exptl_crystal_size_max 0.60
_exptl_crystal_size_mid 0.30
_exptl_crystal_size_min 0.30
_refine_diff_density_max 0.698
_refine_diff_density_min -0.559
_refine_ls_extinction_coef 0.00105(9)
_refine_ls_extinction_expression Fc^*^=kFc[1+0.001xFc^2^\l^3^/sin(2\q)]^-1/4^
_refine_ls_extinction_method 'SHELXL97 (Sheldrick, 1997)'
_refine_ls_goodness_of_fit_ref 1.061
_refine_ls_hydrogen_treatment mixed
_refine_ls_matrix_type full
_refine_ls_number_parameters 378
_refine_ls_number_reflns 7012
_refine_ls_number_restraints 121
_refine_ls_restrained_S_all 1.072
_refine_ls_R_factor_all 0.0465
_refine_ls_R_factor_gt 0.0450
_refine_ls_shift/su_max 0.006
_refine_ls_shift/su_mean 0.000
_refine_ls_structure_factor_coef Fsqd
_refine_ls_weighting_details 'calc w = 1/[\s^2^(Fo^2^)+(0.074P)^2^+3.302P] where P=(Fo^2^+2Fc^2^)/3'
_refine_ls_weighting_scheme calc
_refine_ls_wR_factor_gt 0.1240
_refine_ls_wR_factor_ref 0.1254
_reflns_number_gt 6687
_reflns_number_total 7012
_reflns_threshold_expression I>2\s(I)
_cod_data_source_file ob6496.cif
_cod_data_source_block I
_cod_depositor_comments
;
The following automatic conversions were performed:
'_symmetry_cell_setting' value 'Monoclinic' changed to 'monoclinic'
according to '/home/saulius/struct/CIF-dictionaries/cif_core.dic'
dictionary named 'cif_core.dic' version 2.4.1 from
2010-06-29.

'_geom_bond_publ_flag' value 'Y' changed to 'y' according to
'/home/saulius/struct/CIF-dictionaries/cif_core.dic' dictionary named
'cif_core.dic' version 2.4.1 from 2010-06-29 (6
times).

'_geom_angle_publ_flag' value 'Y' changed to 'y' according to
'/home/saulius/struct/CIF-dictionaries/cif_core.dic' dictionary named
'cif_core.dic' version 2.4.1 from 2010-06-29 (6
times).

'_geom_torsion_publ_flag' value 'Y' changed to 'y' according to
'/home/saulius/struct/CIF-dictionaries/cif_core.dic' dictionary named
'cif_core.dic' version 2.4.1 from 2010-06-29 (8 times).

Automatic conversion script
Id: cif_fix_enum 1527 2010-12-29 10:47:43Z saulius 

The following automatic conversions were performed:

'_symmetry_cell_setting' value 'Monoclinic' changed to 'monoclinic'
according to /home/saulius/struct/CIF-dictionaries/cif_core.dic
dictionary named 'cif_core.dic' version 2.4.1 from
2010-06-29.

'_geom_bond_publ_flag' value 'Y' changed to 'y'
according to /home/saulius/struct/CIF-dictionaries/cif_core.dic
dictionary named 'cif_core.dic' version 2.4.1 from 2010-06-29 (6
times).

'_geom_angle_publ_flag' value 'Y' changed to 'y' according
to /home/saulius/struct/CIF-dictionaries/cif_core.dic dictionary
named 'cif_core.dic' version 2.4.1 from 2010-06-29 (6
times).

'_geom_torsion_publ_flag' value 'Y' changed to 'y' according
to /home/saulius/struct/CIF-dictionaries/cif_core.dic dictionary
named 'cif_core.dic' version 2.4.1 from 2010-06-29 (8 times).

Automatic conversion script
Id: cif_fix_values 1715 2011-07-08 13:25:40Z adriana 

The following automatic conversions were performed:

'_exptl_crystal_density_meas' value 'none' was changed to '?' - the
value is perceived as not measured.

Automatic conversion script
Id: cif_fix_values 3008 2015-01-20 13:52:24Z robertas 
;
_cod_original_cell_volume 3582.1(14)
_cod_original_sg_symbol_H-M P21/c
_cod_database_code 2205774
_cod_database_fobs_code 2205774

loop_
_symmetry_equiv_pos_as_xyz
'x, y, z'
'-x, y+1/2, -z+1/2'
'-x, -y, -z'
'x, -y-1/2, z-1/2'

loop_
_atom_site_label
_atom_site_fract_x
_atom_site_fract_y
_atom_site_fract_z
_atom_site_U_iso_or_equiv
_atom_site_adp_type
_atom_site_calc_flag
_atom_site_refinement_flags
_atom_site_occupancy
_atom_site_disorder_assembly
_atom_site_disorder_group
_atom_site_type_symbol
Ni1 0.5000 1.0000 0.5000 0.03185(17) Uani d S 1 . . Ni
Br1 0.413394(17) 1.05709(3) 0.390709(13) 0.04034(12) Uani d . 1 . . Br
N1 0.57827(13) 0.9007(3) 0.45031(11) 0.0378(5) Uani d . 1 . . N
N2 0.55632(15) 0.8544(3) 0.39062(12) 0.0405(5) Uani d . 1 . . N
H2N 0.511(2) 0.886(4) 0.3713(17) 0.039(8) Uiso d . 1 . . H
C1 0.64719(17) 0.8493(4) 0.46550(15) 0.0451(7) Uani d . 1 . . C
H1 0.6770 0.8630 0.5048 0.054 Uiso calc R 1 . . H
C2 0.66973(19) 0.7722(4) 0.41551(16) 0.0495(7) Uani d . 1 . . C
H2 0.7164 0.7269 0.4144 0.059 Uiso calc R 1 . . H
C3 0.60977(18) 0.7764(3) 0.36830(14) 0.0424(6) Uani d . 1 A . C
C4 0.5975(2) 0.7130(4) 0.30208(16) 0.0511(8) Uani d D 1 . . C
C5 0.6208(5) 0.8185(8) 0.2555(3) 0.1022(14) Uani d PD 0.74 A 1 C
H5A 0.5906 0.9028 0.2568 0.153 Uiso calc PR 0.74 A 1 H
H5B 0.6128 0.7791 0.2130 0.153 Uiso calc PR 0.74 A 1 H
H5C 0.6739 0.8414 0.2666 0.153 Uiso calc PR 0.74 A 1 H
C6 0.5141(4) 0.6798(9) 0.2819(3) 0.1022(14) Uani d PD 0.74 A 1 C
H6A 0.4971 0.6115 0.3108 0.153 Uiso calc PR 0.74 A 1 H
H6B 0.5077 0.6419 0.2392 0.153 Uiso calc PR 0.74 A 1 H
H6C 0.4844 0.7649 0.2829 0.153 Uiso calc PR 0.74 A 1 H
C7 0.6432(5) 0.5818(8) 0.3002(3) 0.1022(14) Uani d PD 0.74 A 1 C
H7A 0.6285 0.5153 0.3308 0.153 Uiso calc PR 0.74 A 1 H
H7B 0.6965 0.6039 0.3104 0.153 Uiso calc PR 0.74 A 1 H
H7C 0.6342 0.5412 0.2580 0.153 Uiso calc PR 0.74 A 1 H
C5A 0.6736(8) 0.7067(14) 0.2778(8) 0.1022(14) Uani d PD 0.26 A 2 C
H5D 0.6675 0.6665 0.2355 0.153 Uiso calc PR 0.26 A 2 H
H5E 0.7079 0.6488 0.3059 0.153 Uiso calc PR 0.26 A 2 H
H5F 0.6943 0.8006 0.2764 0.153 Uiso calc PR 0.26 A 2 H
C6A 0.5640(7) 0.5706(13) 0.3078(8) 0.1022(14) Uani d PD 0.26 A 2 C
H6D 0.5555 0.5270 0.2663 0.153 Uiso calc PR 0.26 A 2 H
H6E 0.5163 0.5790 0.3249 0.153 Uiso calc PR 0.26 A 2 H
H6F 0.5986 0.5134 0.3360 0.153 Uiso calc PR 0.26 A 2 H
C7A 0.5437(7) 0.8061(16) 0.2584(7) 0.1022(14) Uani d PD 0.26 A 2 C
H7D 0.5359 0.7654 0.2162 0.153 Uiso calc PR 0.26 A 2 H
H7E 0.5656 0.8989 0.2563 0.153 Uiso calc PR 0.26 A 2 H
H7F 0.4956 0.8130 0.2749 0.153 Uiso calc PR 0.26 A 2 H
N3 0.44547(13) 0.8071(3) 0.50441(11) 0.0380(5) Uani d . 1 . . N
N4 0.38465(14) 0.7770(3) 0.46219(12) 0.0393(5) Uani d . 1 . . N
H4N 0.369(2) 0.842(4) 0.4319(17) 0.041(9) Uiso d . 1 . . H
C8 0.4588(2) 0.6907(4) 0.53827(18) 0.0526(8) Uani d . 1 . . C
H8 0.4982 0.6796 0.5718 0.063 Uiso calc R 1 . . H
C9 0.4060(2) 0.5866(4) 0.51704(19) 0.0555(9) Uani d . 1 . . C
H9 0.4030 0.4954 0.5333 0.067 Uiso calc R 1 . . H
C10 0.35965(17) 0.6451(3) 0.46783(15) 0.0405(6) Uani d . 1 B . C
C11 0.29334(18) 0.5878(4) 0.42377(17) 0.0504(8) Uani d D 1 . . C
C12 0.2391(9) 0.7074(16) 0.3972(7) 0.0730(13) Uani d PD 0.34 B 1 C
H12A 0.1972 0.6681 0.3691 0.110 Uiso calc PR 0.34 B 1 H
H12B 0.2663 0.7735 0.3739 0.110 Uiso calc PR 0.34 B 1 H
H12C 0.2199 0.7554 0.4321 0.110 Uiso calc PR 0.34 B 1 H
C13 0.3164(9) 0.5060(14) 0.3686(6) 0.0730(13) Uani d PD 0.34 B 1 C
H13A 0.2716 0.4721 0.3423 0.110 Uiso calc PR 0.34 B 1 H
H13B 0.3476 0.4270 0.3844 0.110 Uiso calc PR 0.34 B 1 H
H13C 0.3450 0.5664 0.3436 0.110 Uiso calc PR 0.34 B 1 H
C14 0.2457(12) 0.4905(15) 0.4619(10) 0.0730(13) Uani d PD 0.34 B 1 C
H14A 0.2032 0.4533 0.4338 0.110 Uiso calc PR 0.34 B 1 H
H14B 0.2273 0.5437 0.4956 0.110 Uiso calc PR 0.34 B 1 H
H14C 0.2771 0.4138 0.4801 0.110 Uiso calc PR 0.34 B 1 H
C12A 0.3279(8) 0.4647(13) 0.3877(7) 0.0730(13) Uani d PD 0.33 B 2 C
H12D 0.2885 0.4222 0.3580 0.110 Uiso calc PR 0.33 B 2 H
H12E 0.3493 0.3948 0.4180 0.110 Uiso calc PR 0.33 B 2 H
H12F 0.3674 0.5011 0.3648 0.110 Uiso calc PR 0.33 B 2 H
C13A 0.2579(8) 0.6944(14) 0.3782(6) 0.0730(13) Uani d PD 0.33 B 2 C
H13D 0.2160 0.6521 0.3510 0.110 Uiso calc PR 0.33 B 2 H
H13E 0.2951 0.7285 0.3524 0.110 Uiso calc PR 0.33 B 2 H
H13F 0.2394 0.7719 0.4014 0.110 Uiso calc PR 0.33 B 2 H
C14A 0.2396(11) 0.5213(16) 0.4657(9) 0.0730(13) Uani d PD 0.33 B 2 C
H14D 0.1961 0.4827 0.4392 0.110 Uiso calc PR 0.33 B 2 H
H14E 0.2229 0.5921 0.4936 0.110 Uiso calc PR 0.33 B 2 H
H14F 0.2657 0.4470 0.4909 0.110 Uiso calc PR 0.33 B 2 H
C12B 0.3192(9) 0.5594(15) 0.3599(6) 0.0730(13) Uani d PD 0.33 B 3 C
H12G 0.2773 0.5222 0.3311 0.110 Uiso calc PR 0.33 B 3 H
H12H 0.3602 0.4918 0.3649 0.110 Uiso calc PR 0.33 B 3 H
H12I 0.3367 0.6460 0.3428 0.110 Uiso calc PR 0.33 B 3 H
C13B 0.2301(8) 0.7010(15) 0.4144(7) 0.0730(13) Uani d PD 0.33 B 3 C
H13G 0.1873 0.6652 0.3861 0.110 Uiso calc PR 0.33 B 3 H
H13H 0.2495 0.7847 0.3961 0.110 Uiso calc PR 0.33 B 3 H
H13I 0.2141 0.7238 0.4551 0.110 Uiso calc PR 0.33 B 3 H
C14B 0.2602(9) 0.4576(15) 0.4498(8) 0.0730(13) Uani d PD 0.33 B 3 C
H14G 0.2181 0.4247 0.4200 0.110 Uiso calc PR 0.33 B 3 H
H14H 0.2426 0.4794 0.4900 0.110 Uiso calc PR 0.33 B 3 H
H14I 0.2986 0.3852 0.4561 0.110 Uiso calc PR 0.33 B 3 H
Ni2 0.0000 1.0000 0.0000 0.03544(17) Uani d S 1 . . Ni
Br2 0.102706(18) 1.16503(3) 0.066679(15) 0.04343(12) Uani d . 1 . . Br
N51 -0.04360(14) 0.9479(3) 0.08286(12) 0.0396(5) Uani d . 1 . . N
N52 -0.07370(14) 0.8188(3) 0.08760(13) 0.0393(5) Uani d . 1 . . N
H52N -0.0902(19) 0.775(4) 0.0547(17) 0.039(9) Uiso d . 1 . . H
C51 -0.0401(2) 1.0022(4) 0.13987(17) 0.0547(8) Uani d . 1 . . C
H51 -0.0213 1.0920 0.1512 0.066 Uiso calc R 1 . . H
C52 -0.0680(2) 0.9075(5) 0.18130(18) 0.0618(10) Uani d . 1 . . C
H52 -0.0715 0.9217 0.2246 0.074 Uiso calc R 1 . . H
C53 -0.08926(17) 0.7902(4) 0.14651(14) 0.0436(7) Uani d . 1 C . C
C54 -0.1217(2) 0.6505(4) 0.16318(17) 0.0564(9) Uani d D 1 . . C
C55 -0.1256(8) 0.6471(18) 0.2335(7) 0.0780(16) Uani d PD 0.34 C 1 C
H55A -0.1455 0.5573 0.2450 0.117 Uiso calc PR 0.34 C 1 H
H55B -0.1584 0.7216 0.2447 0.117 Uiso calc PR 0.34 C 1 H
H55C -0.0752 0.6601 0.2562 0.117 Uiso calc PR 0.34 C 1 H
C56 -0.1975(8) 0.6249(18) 0.1294(7) 0.0780(16) Uani d PD 0.34 C 1 C
H56A -0.2157 0.5346 0.1420 0.117 Uiso calc PR 0.34 C 1 H
H56B -0.1953 0.6250 0.0840 0.117 Uiso calc PR 0.34 C 1 H
H56C -0.2316 0.6981 0.1398 0.117 Uiso calc PR 0.34 C 1 H
C57 -0.0724(9) 0.5276(16) 0.1509(8) 0.0780(16) Uani d PD 0.34 C 1 C
H57A -0.0973 0.4410 0.1603 0.117 Uiso calc PR 0.34 C 1 H
H57B -0.0242 0.5348 0.1778 0.117 Uiso calc PR 0.34 C 1 H
H57C -0.0640 0.5278 0.1067 0.117 Uiso calc PR 0.34 C 1 H
C55A -0.1744(8) 0.6660(18) 0.2130(7) 0.0780(16) Uani d PD 0.33 C 2 C
H55D -0.1944 0.5748 0.2223 0.117 Uiso calc PR 0.33 C 2 H
H55E -0.2157 0.7281 0.1974 0.117 Uiso calc PR 0.33 C 2 H
H55F -0.1468 0.7050 0.2514 0.117 Uiso calc PR 0.33 C 2 H
C56A -0.1706(8) 0.5889(19) 0.1055(7) 0.0780(16) Uani d PD 0.33 C 2 C
H56D -0.1924 0.5010 0.1171 0.117 Uiso calc PR 0.33 C 2 H
H56E -0.1396 0.5724 0.0719 0.117 Uiso calc PR 0.33 C 2 H
H56F -0.2107 0.6543 0.0907 0.117 Uiso calc PR 0.33 C 2 H
C57A -0.0621(9) 0.5480(17) 0.1843(8) 0.0780(16) Uani d PD 0.33 C 2 C
H57D -0.0851 0.4600 0.1943 0.117 Uiso calc PR 0.33 C 2 H
H57E -0.0310 0.5833 0.2218 0.117 Uiso calc PR 0.33 C 2 H
H57F -0.0309 0.5331 0.1508 0.117 Uiso calc PR 0.33 C 2 H
C55B -0.1492(8) 0.672(2) 0.2297(8) 0.0780(16) Uani d PD 0.33 C 3 C
H55G -0.1695 0.5841 0.2434 0.117 Uiso calc PR 0.33 C 3 H
H55H -0.1883 0.7430 0.2265 0.117 Uiso calc PR 0.33 C 3 H
H55I -0.1069 0.7009 0.2602 0.117 Uiso calc PR 0.33 C 3 H
C56B -0.1887(9) 0.613(2) 0.1079(7) 0.0780(16) Uani d PD 0.33 C 3 C
H56G -0.2116 0.5249 0.1174 0.117 Uiso calc PR 0.33 C 3 H
H56H -0.1685 0.6061 0.0678 0.117 Uiso calc PR 0.33 C 3 H
H56I -0.2267 0.6869 0.1051 0.117 Uiso calc PR 0.33 C 3 H
C57B -0.0504(9) 0.5504(18) 0.1624(9) 0.0780(16) Uani d PD 0.33 C 3 C
H57G -0.0638 0.4559 0.1737 0.117 Uiso calc PR 0.33 C 3 H
H57H -0.0090 0.5842 0.1928 0.117 Uiso calc PR 0.33 C 3 H
H57I -0.0350 0.5501 0.1203 0.117 Uiso calc PR 0.33 C 3 H
N53 0.07020(14) 0.8249(3) 0.01933(12) 0.0407(5) Uani d . 1 . . N
N54 0.12120(16) 0.8279(3) 0.07206(13) 0.0429(6) Uani d . 1 . . N
H54N 0.132(2) 0.908(4) 0.0872(19) 0.047(10) Uiso d . 1 . . H
C58 0.0670(2) 0.6908(4) 0.00231(18) 0.0558(8) Uani d . 1 . . C
H58 0.0363 0.6554 -0.0334 0.067 Uiso calc R 1 . . H
C59 0.1151(2) 0.6097(4) 0.04423(19) 0.0601(9) Uani d . 1 . . C
H59 0.1224 0.5122 0.0425 0.072 Uiso calc R 1 . . H
C60 0.14963(19) 0.7010(3) 0.08856(16) 0.0471(7) Uani d . 1 D . C
C61 0.2080(2) 0.6788(4) 0.14601(18) 0.0615(10) Uani d D 1 . . C
C62 0.2862(6) 0.7038(11) 0.1275(6) 0.0831(13) Uani d PD 0.50 D 1 C
H62A 0.3239 0.6899 0.1643 0.125 Uiso calc PR 0.50 D 1 H
H62B 0.2896 0.7991 0.1122 0.125 Uiso calc PR 0.50 D 1 H
H62C 0.2954 0.6385 0.0944 0.125 Uiso calc PR 0.50 D 1 H
C63 0.1907(7) 0.7798(11) 0.1989(5) 0.0831(13) Uani d PD 0.50 D 1 C
H63A 0.2276 0.7664 0.2361 0.125 Uiso calc PR 0.50 D 1 H
H63B 0.1404 0.7609 0.2096 0.125 Uiso calc PR 0.50 D 1 H
H63C 0.1931 0.8758 0.1842 0.125 Uiso calc PR 0.50 D 1 H
C64 0.2015(7) 0.5247(10) 0.1698(7) 0.0831(13) Uani d PD 0.50 D 1 C
H64A 0.2385 0.5093 0.2068 0.125 Uiso calc PR 0.50 D 1 H
H64B 0.2109 0.4601 0.1364 0.125 Uiso calc PR 0.50 D 1 H
H64C 0.1511 0.5089 0.1809 0.125 Uiso calc PR 0.50 D 1 H
C62A 0.2874(6) 0.6567(11) 0.1247(6) 0.0831(13) Uani d PD 0.50 D 2 C
H62D 0.3247 0.6446 0.1618 0.125 Uiso calc PR 0.50 D 2 H
H62E 0.3005 0.7379 0.1009 0.125 Uiso calc PR 0.50 D 2 H
H62F 0.2866 0.5738 0.0981 0.125 Uiso calc PR 0.50 D 2 H
C63A 0.1859(7) 0.5433(10) 0.1782(7) 0.0831(13) Uani d PD 0.50 D 2 C
H63D 0.2222 0.5249 0.2154 0.125 Uiso calc PR 0.50 D 2 H
H63E 0.1859 0.4656 0.1487 0.125 Uiso calc PR 0.50 D 2 H
H63F 0.1358 0.5538 0.1907 0.125 Uiso calc PR 0.50 D 2 H
C64A 0.2132(7) 0.8053(10) 0.1910(6) 0.0831(13) Uani d PD 0.50 D 2 C
H64D 0.2522 0.7884 0.2265 0.125 Uiso calc PR 0.50 D 2 H
H64E 0.1649 0.8189 0.2066 0.125 Uiso calc PR 0.50 D 2 H
H64F 0.2258 0.8885 0.1684 0.125 Uiso calc PR 0.50 D 2 H

loop_
_atom_site_aniso_label
_atom_site_aniso_U_11
_atom_site_aniso_U_22
_atom_site_aniso_U_33
_atom_site_aniso_U_12
_atom_site_aniso_U_13
_atom_site_aniso_U_23
Ni1 0.0324(3) 0.0378(4) 0.0257(3) -0.0030(3) 0.0051(2) -0.0016(2)
Br1 0.04195(19) 0.0480(2) 0.02997(18) 0.00080(12) 0.00058(12) 0.00539(11)
N1 0.0380(12) 0.0467(13) 0.0294(11) -0.0003(10) 0.0069(9) -0.0032(10)
N2 0.0399(13) 0.0522(15) 0.0295(12) 0.0036(11) 0.0051(10) -0.0061(10)
C1 0.0375(15) 0.0603(19) 0.0368(15) 0.0054(13) 0.0019(12) -0.0005(13)
C2 0.0452(16) 0.059(2) 0.0457(17) 0.0127(15) 0.0120(13) 0.0021(14)
C3 0.0494(16) 0.0425(15) 0.0387(15) 0.0011(13) 0.0181(13) -0.0006(12)
C4 0.065(2) 0.0526(18) 0.0389(16) -0.0005(16) 0.0182(15) -0.0100(14)
C5 0.142(4) 0.110(3) 0.056(2) -0.015(3) 0.018(2) -0.034(2)
C6 0.142(4) 0.110(3) 0.056(2) -0.015(3) 0.018(2) -0.034(2)
C7 0.142(4) 0.110(3) 0.056(2) -0.015(3) 0.018(2) -0.034(2)
C5A 0.142(4) 0.110(3) 0.056(2) -0.015(3) 0.018(2) -0.034(2)
C6A 0.142(4) 0.110(3) 0.056(2) -0.015(3) 0.018(2) -0.034(2)
C7A 0.142(4) 0.110(3) 0.056(2) -0.015(3) 0.018(2) -0.034(2)
N3 0.0370(12) 0.0406(12) 0.0358(12) -0.0054(10) 0.0030(9) -0.0008(10)
N4 0.0395(12) 0.0401(13) 0.0374(13) -0.0056(10) 0.0012(10) 0.0031(10)
C8 0.0486(18) 0.0487(18) 0.057(2) -0.0026(14) -0.0075(15) 0.0106(15)
C9 0.057(2) 0.0432(17) 0.063(2) -0.0086(15) -0.0038(16) 0.0138(15)
C10 0.0395(14) 0.0403(15) 0.0429(16) -0.0055(12) 0.0100(12) -0.0010(12)
C11 0.0454(17) 0.0510(18) 0.0533(19) -0.0126(14) 0.0007(14) -0.0023(15)
C12 0.066(2) 0.080(3) 0.071(3) -0.019(2) -0.0020(19) -0.010(2)
C13 0.066(2) 0.080(3) 0.071(3) -0.019(2) -0.0020(19) -0.010(2)
C14 0.066(2) 0.080(3) 0.071(3) -0.019(2) -0.0020(19) -0.010(2)
C12A 0.066(2) 0.080(3) 0.071(3) -0.019(2) -0.0020(19) -0.010(2)
C13A 0.066(2) 0.080(3) 0.071(3) -0.019(2) -0.0020(19) -0.010(2)
C14A 0.066(2) 0.080(3) 0.071(3) -0.019(2) -0.0020(19) -0.010(2)
C12B 0.066(2) 0.080(3) 0.071(3) -0.019(2) -0.0020(19) -0.010(2)
C13B 0.066(2) 0.080(3) 0.071(3) -0.019(2) -0.0020(19) -0.010(2)
C14B 0.066(2) 0.080(3) 0.071(3) -0.019(2) -0.0020(19) -0.010(2)
Ni2 0.0342(3) 0.0364(4) 0.0361(4) -0.0001(3) 0.0060(3) 0.0028(3)
Br2 0.04409(19) 0.04135(19) 0.0436(2) -0.00674(12) 0.00088(13) -0.00091(12)
N51 0.0389(12) 0.0400(13) 0.0406(13) -0.0031(10) 0.0073(10) 0.0024(10)
N52 0.0418(13) 0.0408(13) 0.0361(13) -0.0017(10) 0.0077(10) 0.0018(10)
C51 0.058(2) 0.063(2) 0.0461(18) -0.0139(16) 0.0163(15) -0.0130(16)
C52 0.065(2) 0.080(3) 0.0420(18) -0.019(2) 0.0157(16) -0.0081(17)
C53 0.0364(14) 0.0566(18) 0.0386(15) 0.0015(13) 0.0080(12) 0.0087(13)
C54 0.056(2) 0.053(2) 0.062(2) -0.0011(16) 0.0160(17) 0.0176(16)
C55 0.071(4) 0.069(3) 0.099(4) -0.004(2) 0.028(3) 0.024(3)
C56 0.071(4) 0.069(3) 0.099(4) -0.004(2) 0.028(3) 0.024(3)
C57 0.071(4) 0.069(3) 0.099(4) -0.004(2) 0.028(3) 0.024(3)
C55A 0.071(4) 0.069(3) 0.099(4) -0.004(2) 0.028(3) 0.024(3)
C56A 0.071(4) 0.069(3) 0.099(4) -0.004(2) 0.028(3) 0.024(3)
C57A 0.071(4) 0.069(3) 0.099(4) -0.004(2) 0.028(3) 0.024(3)
C55B 0.071(4) 0.069(3) 0.099(4) -0.004(2) 0.028(3) 0.024(3)
C56B 0.071(4) 0.069(3) 0.099(4) -0.004(2) 0.028(3) 0.024(3)
C57B 0.071(4) 0.069(3) 0.099(4) -0.004(2) 0.028(3) 0.024(3)
N53 0.0404(13) 0.0405(13) 0.0415(13) 0.0045(10) 0.0061(10) 0.0017(10)
N54 0.0463(14) 0.0394(14) 0.0420(14) 0.0044(11) 0.0025(11) 0.0031(11)
C58 0.061(2) 0.0487(18) 0.055(2) 0.0093(16) 0.0000(16) -0.0112(15)
C59 0.074(2) 0.0417(18) 0.063(2) 0.0154(17) 0.0028(18) -0.0057(16)
C60 0.0526(18) 0.0412(16) 0.0489(18) 0.0123(14) 0.0118(14) 0.0038(13)
C61 0.070(2) 0.061(2) 0.052(2) 0.0205(18) -0.0002(17) 0.0076(16)
C62 0.082(3) 0.085(3) 0.079(2) 0.020(2) -0.0032(19) 0.015(2)
C63 0.082(3) 0.085(3) 0.079(2) 0.020(2) -0.0032(19) 0.015(2)
C64 0.082(3) 0.085(3) 0.079(2) 0.020(2) -0.0032(19) 0.015(2)
C62A 0.082(3) 0.085(3) 0.079(2) 0.020(2) -0.0032(19) 0.015(2)
C63A 0.082(3) 0.085(3) 0.079(2) 0.020(2) -0.0032(19) 0.015(2)
C64A 0.082(3) 0.085(3) 0.079(2) 0.020(2) -0.0032(19) 0.015(2)

loop_
_atom_type_symbol
_atom_type_description
_atom_type_scat_dispersion_real
_atom_type_scat_dispersion_imag
_atom_type_scat_source
C C 0.0181 0.0091 'International Tables Vol C Tables 4.2.6.8 and 6.1.1.4'
H H 0.0000 0.0000 'International Tables Vol C Tables 4.2.6.8 and 6.1.1.4'
N N 0.0311 0.0180 'International Tables Vol C Tables 4.2.6.8 and 6.1.1.4'
Ni Ni -3.0029 0.5091 'International Tables Vol C Tables 4.2.6.8 and 6.1.1.4'
Br Br -0.6763 1.2805 'International Tables Vol C Tables 4.2.6.8 and 6.1.1.4'

loop_
_geom_angle_atom_site_label_1
_geom_angle_atom_site_label_2
_geom_angle_atom_site_label_3
_geom_angle_site_symmetry_1
_geom_angle_site_symmetry_3
_geom_angle
_geom_angle_publ_flag
N1 Ni1 N1 . 3_676 180.0000(10) no
N1 Ni1 N3 . 3_676 91.80(10) no
N1 Ni1 N3 3_676 3_676 88.20(10) ?
N1 Ni1 N3 . . 88.20(10) y
N1 Ni1 N3 3_676 . 91.80(10) ?
N3 Ni1 N3 3_676 . 180.00(13) no
N1 Ni1 Br1 . 3_676 89.94(7) ?
N1 Ni1 Br1 3_676 3_676 90.06(7) ?
N3 Ni1 Br1 3_676 3_676 89.93(7) ?
N3 Ni1 Br1 . 3_676 90.07(7) ?
N1 Ni1 Br1 . . 90.06(7) y
N1 Ni1 Br1 3_676 . 89.94(7) no
N3 Ni1 Br1 3_676 . 90.07(7) no
N3 Ni1 Br1 . . 89.93(7) y
Br1 Ni1 Br1 3_676 . 180 no
C1 N1 N2 . . 104.8(2) no
C1 N1 Ni1 . . 134.9(2) no
N2 N1 Ni1 . . 119.51(18) no
C3 N2 N1 . . 112.3(3) no
C3 N2 H2N . . 131(2) ?
N1 N2 H2N . . 116(2) ?
N1 C1 C2 . . 111.1(3) no
N1 C1 H1 . . 124.5 ?
C2 C1 H1 . . 124.5 ?
C3 C2 C1 . . 105.6(3) no
C3 C2 H2 . . 127.2 ?
C1 C2 H2 . . 127.2 ?
N2 C3 C2 . . 106.2(3) no
N2 C3 C4 . . 121.5(3) ?
C2 C3 C4 . . 132.3(3) ?
C6A C4 C7 . . 57.7(5) ?
C6A C4 C5 . . 143.8(8) ?
C7 C4 C5 . . 110.0(4) ?
C6A C4 C5A . . 112.1(7) ?
C7 C4 C5A . . 56.1(5) ?
C5 C4 C5A . . 57.8(5) ?
C6A C4 C3 . . 107.3(7) ?
C7 C4 C3 . . 110.1(4) ?
C5 C4 C3 . . 108.9(3) ?
C5A C4 C3 . . 107.6(7) ?
C6A C4 C6 . . 56.6(5) ?
C7 C4 C6 . . 109.4(4) ?
C5 C4 C6 . . 107.2(4) ?
C5A C4 C6 . . 141.2(8) ?
C3 C4 C6 . . 111.2(3) ?
C6A C4 C7A . . 110.6(7) ?
C7 C4 C7A . . 140.3(7) ?
C5 C4 C7A . . 54.4(4) ?
C5A C4 C7A . . 109.6(7) ?
C3 C4 C7A . . 109.6(7) ?
C6 C4 C7A . . 55.9(5) ?
C4 C5 H5A . . 109.5 ?
C4 C5 H5B . . 109.5 ?
H5A C5 H5B . . 109.5 ?
C4 C5 H5C . . 109.5 ?
H5A C5 H5C . . 109.5 ?
H5B C5 H5C . . 109.5 ?
C4 C6 H6A . . 109.5 ?
C4 C6 H6B . . 109.5 ?
H6A C6 H6B . . 109.5 ?
C4 C6 H6C . . 109.5 ?
H6A C6 H6C . . 109.5 ?
H6B C6 H6C . . 109.5 ?
C4 C7 H7A . . 109.5 ?
C4 C7 H7B . . 109.5 ?
H7A C7 H7B . . 109.5 ?
C4 C7 H7C . . 109.5 ?
H7A C7 H7C . . 109.5 ?
H7B C7 H7C . . 109.5 ?
C4 C5A H5D . . 109.5 ?
C4 C5A H5E . . 109.5 ?
H5D C5A H5E . . 109.5 ?
C4 C5A H5F . . 109.5 ?
H5D C5A H5F . . 109.5 ?
H5E C5A H5F . . 109.5 ?
C4 C6A H6D . . 109.5 ?
C4 C6A H6E . . 109.5 ?
H6D C6A H6E . . 109.5 ?
C4 C6A H6F . . 109.5 ?
H6D C6A H6F . . 109.5 ?
H6E C6A H6F . . 109.5 ?
C4 C7A H7D . . 109.5 ?
C4 C7A H7E . . 109.5 ?
H7D C7A H7E . . 109.5 ?
C4 C7A H7F . . 109.5 ?
H7D C7A H7F . . 109.5 ?
H7E C7A H7F . . 109.5 ?
C8 N3 N4 . . 104.8(2) no
C8 N3 Ni1 . . 135.2(2) no
N4 N3 Ni1 . . 119.83(19) no
C10 N4 N3 . . 112.8(3) no
C10 N4 H4N . . 128(2) ?
N3 N4 H4N . . 119(2) ?
N3 C8 C9 . . 110.6(3) no
N3 C8 H8 . . 124.7 ?
C9 C8 H8 . . 124.7 ?
C10 C9 C8 . . 105.8(3) no
C10 C9 H9 . . 127.1 ?
C8 C9 H9 . . 127.1 ?
N4 C10 C9 . . 106.0(3) no
N4 C10 C11 . . 121.6(3) ?
C9 C10 C11 . . 132.4(3) ?
C13A C11 C13 . . 89.0(8) ?
C13A C11 C14B . . 130.3(9) ?
C13 C11 C14B . . 91.1(8) ?
C13A C11 C10 . . 112.9(6) ?
C13 C11 C10 . . 113.4(7) ?
C14B C11 C10 . . 112.4(7) ?
C13A C11 C12B . . 72.0(8) ?
C14B C11 C12B . . 111.1(7) ?
C10 C11 C12B . . 108.4(6) ?
C13A C11 C14A . . 114.7(8) ?
C13 C11 C14A . . 119.6(9) ?
C10 C11 C14A . . 106.7(9) ?
C12B C11 C14A . . 137.4(9) ?
C13 C11 C12 . . 108.5(8) ?
C14B C11 C12 . . 118.80(10) ?
C10 C11 C12 . . 111.1(8) ?
C12B C11 C12 . . 93.1(8) ?
C14A C11 C12 . . 96.20(10) ?
C13 C11 C13B . . 121.7(9) ?
C14B C11 C13B . . 107.8(7) ?
C10 C11 C13B . . 108.9(7) ?
C12B C11 C13B . . 108.0(8) ?
C14A C11 C13B . . 82.2(8) ?
C13A C11 C14 . . 122.20(11) ?
C13 C11 C14 . . 108.6(8) ?
C10 C11 C14 . . 109.20(10) ?
C12B C11 C14 . . 127.7(8) ?
C12 C11 C14 . . 105.8(9) ?
C13B C11 C14 . . 92.60(10) ?
C13A C11 C12A . . 110.6(7) ?
C14B C11 C12A . . 76.2(7) ?
C10 C11 C12A . . 104.3(6) ?
C14A C11 C12A . . 106.8(7) ?
C12 C11 C12A . . 129.5(8) ?
C13B C11 C12A . . 141.3(9) ?
C14 C11 C12A . . 94.8(8) ?
C11 C12 H12A . . 109.5 ?
C11 C12 H12B . . 109.5 ?
H12A C12 H12B . . 109.5 ?
C11 C12 H12C . . 109.5 ?
H12A C12 H12C . . 109.5 ?
H12B C12 H12C . . 109.5 ?
C11 C13 H13A . . 109.5 ?
C11 C13 H13B . . 109.5 ?
H13A C13 H13B . . 109.5 ?
C11 C13 H13C . . 109.5 ?
H13A C13 H13C . . 109.5 ?
H13B C13 H13C . . 109.5 ?
C11 C14 H14A . . 109.5 ?
C11 C14 H14B . . 109.5 ?
H14A C14 H14B . . 109.5 ?
C11 C14 H14C . . 109.5 ?
H14A C14 H14C . . 109.5 ?
H14B C14 H14C . . 109.5 ?
C11 C12A H12D . . 109.5 ?
C11 C12A H12E . . 109.5 ?
H12D C12A H12E . . 109.5 ?
C11 C12A H12F . . 109.5 ?
H12D C12A H12F . . 109.5 ?
H12E C12A H12F . . 109.5 ?
C11 C13A H13D . . 109.5 ?
C11 C13A H13E . . 109.5 ?
H13D C13A H13E . . 109.5 ?
C11 C13A H13F . . 109.5 ?
H13D C13A H13F . . 109.5 ?
H13E C13A H13F . . 109.5 ?
C11 C14A H14D . . 109.5 ?
C11 C14A H14E . . 109.5 ?
H14D C14A H14E . . 109.5 ?
C11 C14A H14F . . 109.5 ?
H14D C14A H14F . . 109.5 ?
H14E C14A H14F . . 109.5 ?
C11 C12B H12G . . 109.5 ?
C11 C12B H12H . . 109.5 ?
H12G C12B H12H . . 109.5 ?
C11 C12B H12I . . 109.5 ?
H12G C12B H12I . . 109.5 ?
H12H C12B H12I . . 109.5 ?
C11 C13B H13G . . 109.5 ?
C11 C13B H13H . . 109.5 ?
H13G C13B H13H . . 109.5 ?
C11 C13B H13I . . 109.5 ?
H13G C13B H13I . . 109.5 ?
H13H C13B H13I . . 109.5 ?
C11 C14B H14G . . 109.5 ?
C11 C14B H14H . . 109.5 ?
H14G C14B H14H . . 109.5 ?
C11 C14B H14I . . 109.5 ?
H14G C14B H14I . . 109.5 ?
H14H C14B H14I . . 109.5 ?
N51 Ni2 N51 3_575 . 180 no
N51 Ni2 N53 3_575 3_575 85.56(10) ?
N51 Ni2 N53 . 3_575 94.44(10) ?
N51 Ni2 N53 3_575 . 94.44(10) no
N51 Ni2 N53 . . 85.56(10) y
N53 Ni2 N53 3_575 . 180 no
N51 Ni2 Br2 3_575 3_575 89.82(7) ?
N51 Ni2 Br2 . 3_575 90.18(7) ?
N53 Ni2 Br2 3_575 3_575 90.85(7) ?
N53 Ni2 Br2 . 3_575 89.15(7) ?
N51 Ni2 Br2 3_575 . 90.18(7) no
N51 Ni2 Br2 . . 89.82(7) y
N53 Ni2 Br2 3_575 . 89.15(7) no
N53 Ni2 Br2 . . 90.85(7) y
Br2 Ni2 Br2 3_575 . 180.0(12) no
C51 N51 N52 . . 105.2(3) no
C51 N51 Ni2 . . 135.3(2) no
N52 N51 Ni2 . . 118.49(19) no
C53 N52 N51 . . 112.7(3) no
C53 N52 H52N . . 126(2) ?
N51 N52 H52N . . 120(2) ?
N51 C51 C52 . . 110.4(3) no
N51 C51 H51 . . 124.8 ?
C52 C51 H51 . . 124.8 ?
C53 C52 C51 . . 106.5(3) no
C53 C52 H52 . . 126.7 ?
C51 C52 H52 . . 126.7 ?
N52 C53 C52 . . 105.1(3) no
N52 C53 C54 . . 121.9(3) no
C52 C53 C54 . . 133.0(3) no
C56 C54 C57A . . 128.50(10) ?
C56 C54 C55 . . 109.0(7) ?
C57A C54 C55 . . 78.8(8) ?
C56 C54 C57 . . 107.8(8) ?
C55 C54 C57 . . 104.9(8) ?
C56 C54 C55A . . 75.1(8) ?
C57A C54 C55A . . 109.9(7) ?
C57 C54 C55A . . 128.8(9) ?
C56 C54 C53 . . 112.8(7) ?
C57A C54 C53 . . 112.0(7) ?
C55 C54 C53 . . 108.7(7) ?
C57 C54 C53 . . 113.3(7) ?
C55A C54 C53 . . 111.7(7) ?
C57A C54 C56A . . 107.7(8) ?
C55 C54 C56A . . 134.00(10) ?
C57 C54 C56A . . 81.2(9) ?
C55A C54 C56A . . 105.0(7) ?
C53 C54 C56A . . 110.2(7) ?
C56 C54 C55B . . 95.0(8) ?
C57A C54 C55B . . 96.2(9) ?
C57 C54 C55B . . 120.90(10) ?
C53 C54 C55B . . 105.8(8) ?
C56A C54 C55B . . 124.1(9) ?
C56 C54 C57B . . 125.50(10) ?
C55 C54 C57B . . 97.8(9) ?
C55A C54 C57B . . 129.4(9) ?
C53 C54 C57B . . 101.3(6) ?
C56A C54 C57B . . 97.7(9) ?
C55B C54 C57B . . 115.4(8) ?
C57A C54 C56B . . 121.20(11) ?
C55 C54 C56B . . 126.7(8) ?
C57 C54 C56B . . 95.60(10) ?
C55A C54 C56B . . 93.7(8) ?
C53 C54 C56B . . 107.1(8) ?
C55B C54 C56B . . 113.5(7) ?
C57B C54 C56B . . 112.4(8) ?
C54 C55 H55A . . 109.5 ?
C54 C55 H55B . . 109.5 ?
H55A C55 H55B . . 109.5 ?
C54 C55 H55C . . 109.5 ?
H55A C55 H55C . . 109.5 ?
H55B C55 H55C . . 109.5 ?
C54 C56 H56A . . 109.5 ?
C54 C56 H56B . . 109.5 ?
H56A C56 H56B . . 109.5 ?
C54 C56 H56C . . 109.5 ?
H56A C56 H56C . . 109.5 ?
H56B C56 H56C . . 109.5 ?
C54 C57 H57A . . 109.5 ?
C54 C57 H57B . . 109.5 ?
H57A C57 H57B . . 109.5 ?
C54 C57 H57C . . 109.5 ?
H57A C57 H57C . . 109.5 ?
H57B C57 H57C . . 109.5 ?
C54 C55A H55D . . 109.5 ?
C54 C55A H55E . . 109.5 ?
H55D C55A H55E . . 109.5 ?
C54 C55A H55F . . 109.5 ?
H55D C55A H55F . . 109.5 ?
H55E C55A H55F . . 109.5 ?
C54 C56A H56D . . 109.5 ?
C54 C56A H56E . . 109.5 ?
H56D C56A H56E . . 109.5 ?
C54 C56A H56F . . 109.5 ?
H56D C56A H56F . . 109.5 ?
H56E C56A H56F . . 109.5 ?
C54 C57A H57D . . 109.5 ?
C54 C57A H57E . . 109.5 ?
H57D C57A H57E . . 109.5 ?
C54 C57A H57F . . 109.5 ?
H57D C57A H57F . . 109.5 ?
H57E C57A H57F . . 109.5 ?
C54 C55B H55G . . 109.5 ?
C54 C55B H55H . . 109.5 ?
H55G C55B H55H . . 109.5 ?
C54 C55B H55I . . 109.5 ?
H55G C55B H55I . . 109.5 ?
H55H C55B H55I . . 109.5 ?
C54 C56B H56G . . 109.5 ?
C54 C56B H56H . . 109.5 ?
H56G C56B H56H . . 109.5 ?
C54 C56B H56I . . 109.5 ?
H56G C56B H56I . . 109.5 ?
H56H C56B H56I . . 109.5 ?
C54 C57B H57G . . 109.5 ?
C54 C57B H57H . . 109.5 ?
H57G C57B H57H . . 109.5 ?
C54 C57B H57I . . 109.5 ?
H57G C57B H57I . . 109.5 ?
H57H C57B H57I . . 109.5 ?
C58 N53 N54 . . 104.3(3) no
C58 N53 Ni2 . . 135.3(2) no
N54 N53 Ni2 . . 117.83(19) no
C60 N54 N53 . . 112.9(3) no
C60 N54 H54N . . 131(3) ?
N53 N54 H54N . . 116(3) ?
N53 C58 C59 . . 111.1(3) no
N53 C58 H58 . . 124.4 ?
C59 C58 H58 . . 124.4 ?
C60 C59 C58 . . 105.8(3) no
C60 C59 H59 . . 127.1 ?
C58 C59 H59 . . 127.1 ?
N54 C60 C59 . . 105.9(3) no
N54 C60 C61 . . 122.3(3) no
C59 C60 C61 . . 131.8(3) no
C60 C61 C62 . . 109.2(6) ?
C60 C61 C64A . . 111.9(5) ?
C62 C61 C64A . . 93.1(7) ?
C60 C61 C63A . . 106.8(7) ?
C62 C61 C63A . . 123.0(7) ?
C64A C61 C63A . . 112.5(6) ?
C60 C61 C63 . . 108.6(5) ?
C62 C61 C63 . . 111.6(6) ?
C63A C61 C63 . . 96.6(8) ?
C60 C61 C62A . . 109.9(6) ?
C64A C61 C62A . . 107.7(6) ?
C63A C61 C62A . . 108.1(5) ?
C63 C61 C62A . . 124.9(8) ?
C60 C61 C64 . . 108.7(7) ?
C62 C61 C64 . . 109.9(6) ?
C64A C61 C64 . . 122.6(8) ?
C63 C61 C64 . . 108.8(6) ?
C62A C61 C64 . . 94.3(7) ?
C61 C62 H62A . . 109.5 ?
C61 C62 H62B . . 109.5 ?
H62A C62 H62B . . 109.5 ?
C61 C62 H62C . . 109.5 ?
H62A C62 H62C . . 109.5 ?
H62B C62 H62C . . 109.5 ?
C61 C63 H63A . . 109.5 ?
C61 C63 H63B . . 109.5 ?
H63A C63 H63B . . 109.5 ?
C61 C63 H63C . . 109.5 ?
H63A C63 H63C . . 109.5 ?
H63B C63 H63C . . 109.5 ?
C61 C64 H64A . . 109.5 ?
C61 C64 H64B . . 109.5 ?
H64A C64 H64B . . 109.5 ?
C61 C64 H64C . . 109.5 ?
H64A C64 H64C . . 109.5 ?
H64B C64 H64C . . 109.5 ?
C61 C62A H62D . . 109.5 ?
C61 C62A H62E . . 109.5 ?
H62D C62A H62E . . 109.5 ?
C61 C62A H62F . . 109.5 ?
H62D C62A H62F . . 109.5 ?
H62E C62A H62F . . 109.5 ?
C61 C63A H63D . . 109.5 ?
C61 C63A H63E . . 109.5 ?
H63D C63A H63E . . 109.5 ?
C61 C63A H63F . . 109.5 ?
H63D C63A H63F . . 109.5 ?
H63E C63A H63F . . 109.5 ?
C61 C64A H64D . . 109.5 ?
C61 C64A H64E . . 109.5 ?
H64D C64A H64E . . 109.5 ?
C61 C64A H64F . . 109.5 ?
H64D C64A H64F . . 109.5 ?
H64E C64A H64F . . 109.5 ?

loop_
_geom_bond_atom_site_label_1
_geom_bond_atom_site_label_2
_geom_bond_site_symmetry_2
_geom_bond_distance
_geom_bond_publ_flag
Ni1 N1 . 2.083(2) y
Ni1 N1 3_676 2.083(2) no
Ni1 N3 3_676 2.088(2) no
Ni1 N3 . 2.088(2) y
Ni1 Br1 3_676 2.6732(7) no
Ni1 Br1 . 2.6732(7) y
N1 C1 . 1.323(4) no
N1 N2 . 1.352(3) no
N2 C3 . 1.343(4) no
N2 H2N . 0.91(4) ?
C1 C2 . 1.393(5) no
C1 H1 . 0.94 ?
C2 C3 . 1.368(5) no
C2 H2 . 0.94 ?
C3 C4 . 1.521(4) ?
C4 C6A . 1.495(13) ?
C4 C7 . 1.497(8) ?
C4 C5 . 1.507(8) ?
C4 C5A . 1.515(13) ?
C4 C6 . 1.526(8) ?
C4 C7A . 1.529(13) ?
C5 H5A . 0.97 ?
C5 H5B . 0.97 ?
C5 H5C . 0.97 ?
C6 H6A . 0.97 ?
C6 H6B . 0.97 ?
C6 H6C . 0.97 ?
C7 H7A . 0.97 ?
C7 H7B . 0.97 ?
C7 H7C . 0.97 ?
C5A H5D . 0.97 ?
C5A H5E . 0.97 ?
C5A H5F . 0.97 ?
C6A H6D . 0.97 ?
C6A H6E . 0.97 ?
C6A H6F . 0.97 ?
C7A H7D . 0.97 ?
C7A H7E . 0.97 ?
C7A H7F . 0.97 ?
N3 C8 . 1.327(4) no
N3 N4 . 1.346(3) no
N4 C10 . 1.345(4) no
N4 H4N . 0.91(4) ?
C8 C9 . 1.402(5) no
C8 H8 . 0.94 ?
C9 C10 . 1.365(5) no
C9 H9 . 0.94 ?
C10 C11 . 1.512(4) ?
C11 C13A . 1.487(11) ?
C11 C13 . 1.510(11) ?
C11 C14B . 1.510(15) ?
C11 C12B . 1.514(11) ?
C11 C14A . 1.527(11) ?
C11 C12 . 1.553(11) ?
C11 C13b . 1.554(11) ?
C11 C14 . 1.554(12) ?
C11 C12A . 1.572(11) ?
C12 H12A . 0.97 ?
C12 H12B . 0.97 ?
C12 H12C . 0.97 ?
C13 H13A . 0.97 ?
C13 H13B . 0.97 ?
C13 H13C . 0.97 ?
C14 H14A . 0.97 ?
C14 H14B . 0.97 ?
C14 H14C . 0.97 ?
C12A H12D . 0.97 ?
C12A H12E . 0.97 ?
C12A H12F . 0.97 ?
C13A H13D . 0.97 ?
C13A H13E . 0.97 ?
C13A H13F . 0.97 ?
C14A H14D . 0.97 ?
C14A H14E . 0.97 ?
C14A H14F . 0.97 ?
C12B H12G . 0.97 ?
C12B H12H . 0.97 ?
C12B H12I . 0.97 ?
C13B H13G . 0.97 ?
C13B H13H . 0.97 ?
C13B H13I . 0.97 ?
C14B H14G . 0.97 ?
C14B H14H . 0.97 ?
C14B H14I . 0.97 ?
Ni2 N51 3_575 2.075(3) no
Ni2 N51 . 2.075(3) y
Ni2 N53 3_575 2.095(2) no
Ni2 N53 . 2.095(2) y
Ni2 Br2 3_575 2.6765(5) no
Ni2 Br2 . 2.6765(6) y
N51 C51 . 1.311(4) no
N51 N52 . 1.352(3) no
N52 C53 . 1.345(4) no
N52 H52N . 0.84(4) ?
C51 C52 . 1.397(5) no
C51 H51 . 0.94 ?
C52 C53 . 1.367(5) no
C52 H52 . 0.94 ?
C53 C54 . 1.512(5) ?
C54 C56 . 1.466(14) ?
C54 C57A . 1.470(14) ?
C54 C55 . 1.506(14) ?
C54 C57 . 1.508(15) ?
C54 C55A . 1.511(13) ?
C54 C56A . 1.527(15) ?
C54 C55B . 1.568(16) ?
C54 C57B . 1.591(17) ?
C54 C56B . 1.602(17) ?
C55 H55A . 0.97 ?
C55 H55B . 0.97 ?
C55 H55C . 0.97 ?
C56 H56A . 0.97 ?
C56 H56B . 0.97 ?
C56 H56C . 0.97 ?
C57 H57A . 0.97 ?
C57 H57B . 0.97 ?
C57 H57C . 0.97 ?
C55A H55D . 0.97 ?
C55A H55E . 0.97 ?
C55A H55F . 0.97 ?
C56A H56D . 0.97 ?
C56A H56E . 0.97 ?
C56A H56F . 0.97 ?
C57A H57D . 0.97 ?
C57A H57E . 0.97 ?
C57A H57F . 0.97 ?
C55B H55G . 0.97 ?
C55B H55H . 0.97 ?
C55B H55I . 0.97 ?
C56B H56G . 0.97 ?
C56B H56H . 0.97 ?
C56B H56I . 0.97 ?
C57B H57G . 0.97 ?
C57B H57H . 0.97 ?
C57B H57I . 0.97 ?
N53 C58 . 1.328(4) no
N53 N54 . 1.349(4) no
N54 C60 . 1.341(4) no
N54 H54N . 0.84(4) ?
C58 C59 . 1.389(5) no
C58 H58 . 0.94 ?
C59 C60 . 1.369(5) no
C59 H59 . 0.94 ?
C60 C61 . 1.513(5) ?
C61 C62 . 1.516(9) ?
C61 C64A . 1.535(9) ?
C61 C63A . 1.536(9) ?
C61 C63 . 1.542(9) ?
C61 C62A . 1.556(9) ?
C61 C64 . 1.563(9) ?
C62 H62A . 0.97 ?
C62 H62B . 0.97 ?
C62 H62C . 0.97 ?
C63 H63A . 0.97 ?
C63 H63B . 0.97 ?
C63 H63C . 0.97 ?
C64 H64A . 0.97 ?
C64 H64B . 0.97 ?
C64 H64C . 0.97 ?
C62A H62D . 0.97 ?
C62A H62E . 0.97 ?
C62A H62F . 0.97 ?
C63A H63D . 0.97 ?
C63A H63E . 0.97 ?
C63A H63F . 0.97 ?
C64A H64D . 0.97 ?
C64A H64E . 0.97 ?
C64A H64F . 0.97 ?

loop_
_geom_hbond_atom_site_label_D
_geom_hbond_atom_site_label_H
_geom_hbond_atom_site_label_A
_geom_hbond_site_symmetry_A
_geom_hbond_distance_DH
_geom_hbond_distance_HA
_geom_hbond_distance_DA
_geom_hbond_angle_DHA
_geom_hbond_publ_flag
N2 H2N Br1 . 0.91(4) 2.46(4) 3.198(2) 139(3) yes
N4 H4N Br1 . 0.91(4) 2.40(4) 3.148(2) 139(3) yes
N52 H52N Br2 3_575 0.84(4) 2.62(4) 3.257(2) 133(3) yes
N54 H54N Br2 . 0.84(4) 2.53(4) 3.232(2) 141(3) yes

loop_
_geom_torsion_atom_site_label_1
_geom_torsion_atom_site_label_2
_geom_torsion_atom_site_label_3
_geom_torsion_atom_site_label_4
_geom_torsion_site_symmetry_1
_geom_torsion
_geom_torsion_publ_flag
N3 Ni1 N1 C1 3_676 81.3(3) ?
N3 Ni1 N1 C1 . -98.7(3) ?
Br1 Ni1 N1 C1 3_676 -8.7(3) ?
Br1 Ni1 N1 C1 . 171.3(3) y
N3 Ni1 N1 N2 3_676 -110.9(2) ?
N3 Ni1 N1 N2 . 69.1(2) ?
Br1 Ni1 N1 N2 3_676 159.2(2) ?
Br1 Ni1 N1 N2 . -20.8(2) y
C1 N1 N2 C3 . -0.3(3) ?
Ni1 N1 N2 C3 . -171.4(2) ?
N2 N1 C1 C2 . 0.9(4) ?
Ni1 N1 C1 C2 . 170.0(2) ?
N1 C1 C2 C3 . -1.1(4) ?
N1 N2 C3 C2 . -0.4(4) ?
N1 N2 C3 C4 . 180.0(3) ?
C1 C2 C3 N2 . 0.9(4) ?
C1 C2 C3 C4 . -179.5(3) ?
N2 C3 C4 C6A . -90.8(6) ?
C2 C3 C4 C6A . 89.7(6) ?
N2 C3 C4 C7 . -152.0(4) ?
C2 C3 C4 C7 . 28.5(6) ?
N2 C3 C4 C5 . 87.3(5) ?
C2 C3 C4 C5 . -92.3(5) ?
N2 C3 C4 C5A . 148.4(6) ?
C2 C3 C4 C5A . -31.1(7) ?
N2 C3 C4 C6 . -30.6(5) ?
C2 C3 C4 C6 . 149.9(5) ?
N2 C3 C4 C7A . 29.4(6) ?
C2 C3 C4 C7A . -150.2(6) ?
N1 Ni1 N3 C8 . 76.3(3) ?
N1 Ni1 N3 C8 3_676 -103.7(3) ?
Br1 Ni1 N3 C8 3_676 -13.7(3) ?
Br1 Ni1 N3 C8 . 166.3(3) y
N1 Ni1 N3 N4 . -97.6(2) ?
N1 Ni1 N3 N4 3_676 82.4(2) ?
Br1 Ni1 N3 N4 3_676 172.5(2) ?
Br1 Ni1 N3 N4 . -7.5(2) y
C8 N3 N4 C10 . -0.7(3) ?
Ni1 N3 N4 C10 . 174.88(19) ?
N4 N3 C8 C9 . 0.1(4) ?
Ni1 N3 C8 C9 . -174.4(3) ?
N3 C8 C9 C10 . 0.5(5) ?
N3 N4 C10 C9 . 1.0(4) ?
N3 N4 C10 C11 . -178.1(3) ?
C8 C9 C10 N4 . -0.8(4) ?
C8 C9 C10 C11 . 178.1(3) ?
N4 C10 C11 C13A . -3.5(7) ?
C9 C10 C11 C13A . 177.7(7) ?
N4 C10 C11 C13 . 95.8(7) ?
C9 C10 C11 C13 . -83.0(7) ?
N4 C10 C11 C14B . -162.6(7) ?
C9 C10 C11 C14B . 18.6(8) ?
N4 C10 C11 C12B . 74.2(7) ?
C9 C10 C11 C12B . -104.6(7) ?
N4 C10 C11 C14A . -130.5(7) ?
C9 C10 C11 C14A . 50.7(8) ?
N4 C10 C11 C12 . -26.7(7) ?
C9 C10 C11 C12 . 154.5(6) ?
N4 C10 C11 C13B . -43.2(7) ?
C9 C10 C11 C13B . 138.0(7) ?
N4 C10 C11 C14 . -143.0(7) ?
C9 C10 C11 C14 . 38.2(8) ?
N4 C10 C11 C12A . 116.6(6) ?
C9 C10 C11 C12A . -62.2(7) ?
N53 Ni2 N51 C51 3_575 -70.7(4) ?
N53 Ni2 N51 C51 . 109.3(4) ?
Br2 Ni2 N51 C51 3_575 -161.5(3) ?
Br2 Ni2 N51 C51 . 18.5(3) y
N53 Ni2 N51 N52 3_575 122.5(2) ?
N53 Ni2 N51 N52 . -57.5(2) ?
Br2 Ni2 N51 N52 3_575 31.6(2) ?
Br2 Ni2 N51 N52 . -148.4(2) y
C51 N51 N52 C53 . 0.0(4) ?
Ni2 N51 N52 C53 . 170.4(2) ?
N52 N51 C51 C52 . 0.0(4) ?
Ni2 N51 C51 C52 . -168.1(3) ?
N51 C51 C52 C53 . 0.1(5) ?
N51 N52 C53 C52 . 0.1(4) ?
N51 N52 C53 C54 . -178.6(3) ?
C51 C52 C53 N52 . -0.1(4) ?
C51 C52 C53 C54 . 178.4(4) ?
N52 C53 C54 C56 . -64.3(8) ?
C52 C53 C54 C56 . 117.4(8) ?
N52 C53 C54 C57A . 89.6(8) ?
C52 C53 C54 C57A . -88.8(8) ?
N52 C53 C54 C55 . 174.7(6) ?
C52 C53 C54 C55 . -3.6(8) ?
N52 C53 C54 C57 . 58.5(8) ?
C52 C53 C54 C57 . -119.8(8) ?
N52 C53 C54 C55A . -146.7(7) ?
C52 C53 C54 C55A . 35.0(8) ?
N52 C53 C54 C56A . -30.3(7) ?
C52 C53 C54 C56A . 151.4(7) ?
N52 C53 C54 C55B . -166.8(6) ?
C52 C53 C54 C55B . 14.8(7) ?
N52 C53 C54 C57B . 72.4(8) ?
C52 C53 C54 C57B . -106.0(8) ?
N52 C53 C54 C56B . -45.5(7) ?
C52 C53 C54 C56B . 136.2(7) ?
N51 Ni2 N53 C58 3_575 -86.0(3) ?
N51 Ni2 N53 C58 . 94.0(3) ?
Br2 Ni2 N53 C58 3_575 3.7(3) ?
Br2 Ni2 N53 C58 . -176.3(3) y
N51 Ni2 N53 N54 3_575 115.4(2) ?
N51 Ni2 N53 N54 . -64.6(2) ?
Br2 Ni2 N53 N54 3_575 -154.9(2) ?
Br2 Ni2 N53 N54 . 25.1(2) y
C58 N53 N54 C60 . -0.2(4) ?
Ni2 N53 N54 C60 . 164.4(2) ?
N54 N53 C58 C59 . 0.5(4) ?
Ni2 N53 C58 C59 . -160.0(3) ?
N53 C58 C59 C60 . -0.7(5) ?
N53 N54 C60 C59 . -0.2(4) ?
N53 N54 C60 C61 . 179.8(3) ?
C58 C59 C60 N54 . 0.5(4) ?
C58 C59 C60 C61 . -179.5(4) ?
N54 C60 C61 C62 . -86.0(6) ?
C59 C60 C61 C62 . 94.1(6) ?
N54 C60 C61 C64A . 15.6(7) ?
C59 C60 C61 C64A . -164.4(6) ?
N54 C60 C61 C63A . 139.1(6) ?
C59 C60 C61 C63A . -40.9(7) ?
N54 C60 C61 C63 . 35.9(6) ?
C59 C60 C61 C63 . -144.1(6) ?
N54 C60 C61 C62A . -103.9(6) ?
C59 C60 C61 C62A . 76.1(7) ?
N54 C60 C61 C64 . 154.1(5) ?
C59 C60 C61 C64 . -25.9(7) ?
